data_2220440
loop_
_publ_author_name
'Chang, Jiu Li'
'Gao, Zhi Yong'
'Jiang, Kai'

_publ_section_title
;
 4,4,5,5-Tetramethyl-2-(4-pyridinio)imidazoline-1-oxyl-3-oxide chloride
;
_journal_issue 1
_journal_name_full 'Acta Crystallographica Section E'
_journal_page_first o200
_journal_paper_doi 10.1107/S1600536808043158
_journal_volume 65
_journal_year 2009
_chemical_formula_iupac 'C12 H17 N3 O2 + ,  Cl -'
_chemical_formula_moiety 'C12 H17 N3 O2 + ,  Cl -'
_chemical_formula_sum 'C12 H17 Cl N3 O2'
_chemical_formula_weight 270.74
_chemical_name_systematic
;
4,4,5,5-Tetramethyl-2-(4-pyridinio)imidazoline-1-oxyl-3-oxide chloride
;
_space_group_IT_number 14
_symmetry_cell_setting monoclinic
_symmetry_space_group_name_Hall '-P 2ybc'
_symmetry_space_group_name_H-M 'P 1 21/c 1'
_atom_sites_solution_hydrogens geom
_atom_sites_solution_primary direct
_atom_sites_solution_secondary difmap
_audit_creation_method SHELXL-97
_cell_angle_alpha 90.00
_cell_angle_beta 102.81(2)
_cell_angle_gamma 90.00
_cell_formula_units_Z 4
_cell_length_a 10.863(14)
_cell_length_b 11.927(15)
_cell_length_c 11.130(15)
_cell_measurement_reflns_used 3005
_cell_measurement_temperature 291(2)
_cell_measurement_theta_max 27.26
_cell_measurement_theta_min 2.54
_cell_volume 1406(3)
_computing_cell_refinement 'SAINT (Bruker, 2002)'
_computing_data_collection 'SMART (Bruker, 2002)'
_computing_data_reduction 'SAINT (Bruker, 2002)'
_computing_molecular_graphics 'SHELXTL (Sheldrick, 2008)'
_computing_publication_material 'publCIF (Westrip, 2009)'
_computing_structure_refinement 'SHELXL97 (Sheldrick, 2008)'
_computing_structure_solution 'SHELXS97 (Sheldrick, 2008)'
_diffrn_ambient_temperature 291(2)
_diffrn_measured_fraction_theta_full 0.996
_diffrn_measured_fraction_theta_max 0.996
_diffrn_measurement_device_type 'Bruker SMART CCD area-detector'
_diffrn_measurement_method 'phi and omega scans'
_diffrn_radiation_monochromator graphite
_diffrn_radiation_source 'fine-focus sealed tube'
_diffrn_radiation_type MoK\a
_diffrn_radiation_wavelength 0.71073
_diffrn_reflns_av_R_equivalents 0.0373
_diffrn_reflns_av_sigmaI/netI 0.0424
_diffrn_reflns_limit_h_max 11
_diffrn_reflns_limit_h_min -13
_diffrn_reflns_limit_k_max 14
_diffrn_reflns_limit_k_min -13
_diffrn_reflns_limit_l_max 13
_diffrn_reflns_limit_l_min -13
_diffrn_reflns_number 7172
_diffrn_reflns_theta_full 25.50
_diffrn_reflns_theta_max 25.50
_diffrn_reflns_theta_min 2.54
_diffrn_standards_number 0
_exptl_absorpt_coefficient_mu 0.270
_exptl_absorpt_correction_T_max 0.9392
_exptl_absorpt_correction_T_min 0.9228
_exptl_absorpt_correction_type multi-scan
_exptl_absorpt_process_details '(SADABS; Sheldrick, 1996)'
_exptl_crystal_colour BLACK
_exptl_crystal_density_diffrn 1.279
_exptl_crystal_density_method 'not measured'
_exptl_crystal_description BLOCK
_exptl_crystal_F_000 572
_exptl_crystal_size_max 0.30
_exptl_crystal_size_mid 0.26
_exptl_crystal_size_min 0.23
_refine_diff_density_max 0.444
_refine_diff_density_min -0.217
_refine_ls_extinction_method none
_refine_ls_goodness_of_fit_ref 1.029
_refine_ls_hydrogen_treatment constr
_refine_ls_matrix_type full
_refine_ls_number_parameters 167
_refine_ls_number_reflns 2609
_refine_ls_number_restraints 0
_refine_ls_restrained_S_all 1.029
_refine_ls_R_factor_all 0.0608
_refine_ls_R_factor_gt 0.0476
_refine_ls_shift/su_max 0.001
_refine_ls_shift/su_mean 0.000
_refine_ls_structure_factor_coef Fsqd
_refine_ls_weighting_details 'calc w=1/[\s^2^(Fo^2^)+(0.0696P)^2^+0.6783P] where P=(Fo^2^+2Fc^2^)/3'
_refine_ls_weighting_scheme calc
_refine_ls_wR_factor_gt 0.1297
_refine_ls_wR_factor_ref 0.1396
_reflns_number_gt 2120
_reflns_number_total 2609
_reflns_threshold_expression >2sigma(I)
_cod_data_source_file bx2189.cif
_cod_data_source_block I
_cod_original_sg_symbol_H-M 'P 21/c'
_cod_database_code 2220440
_cod_database_fobs_code 2220440

loop_
_symmetry_equiv_pos_as_xyz
'x, y, z'
'-x, y+1/2, -z+1/2'
'-x, -y, -z'
'x, -y-1/2, z-1/2'

loop_
_atom_site_type_symbol
_atom_site_label
_atom_site_fract_x
_atom_site_fract_y
_atom_site_fract_z
_atom_site_U_iso_or_equiv
_atom_site_adp_type
_atom_site_calc_flag
_atom_site_refinement_flags
_atom_site_occupancy
_atom_site_disorder_assembly
_atom_site_disorder_group
Cl Cl1 0.05896(6) 0.43910(4) 0.31130(6) 0.0548(2) Uani d . 1 . .
O O1 0.64998(19) 1.16127(15) 0.74894(19) 0.0700(6) Uani d . 1 . .
O O2 0.78794(19) 0.86362(13) 0.53807(17) 0.0633(5) Uani d . 1 . .
N N1 0.92752(17) 1.26424(15) 0.43535(17) 0.0452(5) Uani d . 1 . .
H H1D 0.9687 1.3101 0.3992 0.054 Uiso calc R 1 . .
N N2 0.67191(18) 1.06169(14) 0.71219(17) 0.0425(4) Uani d . 1 . .
N N3 0.73993(17) 0.92068(14) 0.61433(16) 0.0395(4) Uani d . 1 . .
C C1 0.8082(2) 1.23103(17) 0.5864(2) 0.0437(5) Uani d . 1 . .
H H1 0.7700 1.2586 0.6473 0.052 Uiso calc R 1 . .
C C2 0.8735(2) 1.30278(18) 0.5247(2) 0.0479(6) Uani d . 1 . .
H H2 0.8799 1.3784 0.5454 0.057 Uiso calc R 1 . .
C C3 0.9190(2) 1.15584(18) 0.4007(2) 0.0437(5) Uani d . 1 . .
H H3 0.9562 1.1321 0.3375 0.052 Uiso calc R 1 . .
C C4 0.8550(2) 1.07904(17) 0.45867(19) 0.0391(5) Uani d . 1 . .
H H4 0.8484 1.0045 0.4336 0.047 Uiso calc R 1 . .
C C5 0.80009(18) 1.11518(16) 0.55597(18) 0.0343(4) Uani d . 1 . .
C C6 0.73824(19) 1.03513(16) 0.62469(18) 0.0348(5) Uani d . 1 . .
C C7 0.6107(2) 0.95916(19) 0.7557(2) 0.0446(5) Uani d . 1 . .
C C8 0.6900(2) 0.86274(18) 0.7158(2) 0.0479(6) Uani d . 1 . .
C C9 0.6147(3) 0.9682(3) 0.8936(3) 0.0755(9) Uani d . 1 . .
H H9A 0.7009 0.9699 0.9387 0.113 Uiso calc R 1 . .
H H9B 0.5727 0.9047 0.9193 0.113 Uiso calc R 1 . .
H H9C 0.5729 1.0358 0.9093 0.113 Uiso calc R 1 . .
C C10 0.4731(3) 0.9600(3) 0.6823(3) 0.0760(9) Uani d . 1 . .
H H10A 0.4336 1.0290 0.6972 0.114 Uiso calc R 1 . .
H H10B 0.4285 0.8981 0.7078 0.114 Uiso calc R 1 . .
H H10C 0.4713 0.9533 0.5959 0.114 Uiso calc R 1 . .
C C11 0.8094(3) 0.8328(3) 0.8176(3) 0.0673(8) Uani d . 1 . .
H H11A 0.8630 0.7836 0.7837 0.101 Uiso calc R 1 . .
H H11B 0.7839 0.7962 0.8849 0.101 Uiso calc R 1 . .
H H11C 0.8546 0.9002 0.8465 0.101 Uiso calc R 1 . .
C C12 0.6206(4) 0.7561(2) 0.6664(3) 0.0855(11) Uani d . 1 . .
H H12A 0.5572 0.7731 0.5938 0.128 Uiso calc R 1 . .
H H12B 0.5814 0.7245 0.7279 0.128 Uiso calc R 1 . .
H H12C 0.6795 0.7031 0.6462 0.128 Uiso calc R 1 . .

loop_
_atom_site_aniso_label
_atom_site_aniso_U_11
_atom_site_aniso_U_22
_atom_site_aniso_U_33
_atom_site_aniso_U_12
_atom_site_aniso_U_13
_atom_site_aniso_U_23
Cl1 0.0756(5) 0.0354(3) 0.0595(4) -0.0077(2) 0.0278(3) 0.0030(2)
O1 0.0900(14) 0.0420(9) 0.0963(15) 0.0035(9) 0.0597(12) -0.0127(9)
O2 0.0960(14) 0.0354(8) 0.0746(12) -0.0055(8) 0.0536(11) -0.0104(8)
N1 0.0455(11) 0.0403(10) 0.0500(11) -0.0080(8) 0.0114(9) 0.0098(8)
N2 0.0454(11) 0.0370(9) 0.0502(11) 0.0003(7) 0.0215(9) -0.0023(7)
N3 0.0471(11) 0.0319(8) 0.0438(10) -0.0033(7) 0.0197(8) -0.0025(7)
C1 0.0529(14) 0.0357(11) 0.0439(12) -0.0023(9) 0.0134(10) -0.0043(9)
C2 0.0575(15) 0.0315(10) 0.0526(14) -0.0059(9) 0.0082(11) -0.0007(9)
C3 0.0432(13) 0.0431(11) 0.0476(12) 0.0019(9) 0.0159(10) 0.0056(9)
C4 0.0428(12) 0.0329(10) 0.0439(12) -0.0007(8) 0.0142(10) 0.0002(8)
C5 0.0331(11) 0.0316(9) 0.0378(11) -0.0006(8) 0.0065(8) 0.0010(8)
C6 0.0356(11) 0.0329(10) 0.0377(11) -0.0004(8) 0.0115(9) -0.0010(8)
C7 0.0433(13) 0.0459(12) 0.0495(13) -0.0048(9) 0.0206(10) 0.0017(9)
C8 0.0563(14) 0.0375(11) 0.0575(14) -0.0053(10) 0.0288(12) 0.0041(9)
C9 0.102(3) 0.0758(19) 0.0605(17) 0.0035(17) 0.0428(17) 0.0043(14)
C10 0.0460(16) 0.080(2) 0.102(3) -0.0054(14) 0.0163(16) 0.0114(17)
C11 0.0678(18) 0.0642(16) 0.0743(18) 0.0131(13) 0.0250(15) 0.0262(14)
C12 0.103(3) 0.0554(16) 0.116(3) -0.0362(17) 0.064(2) -0.0199(17)

loop_
_atom_type_symbol
_atom_type_description
_atom_type_scat_dispersion_real
_atom_type_scat_dispersion_imag
_atom_type_scat_source
C C 0.0033 0.0016 'International Tables Vol C Tables 4.2.6.8 and 6.1.1.4'
H H 0.0000 0.0000 'International Tables Vol C Tables 4.2.6.8 and 6.1.1.4'
N N 0.0061 0.0033 'International Tables Vol C Tables 4.2.6.8 and 6.1.1.4'
O O 0.0106 0.0060 'International Tables Vol C Tables 4.2.6.8 and 6.1.1.4'
Cl Cl 0.1484 0.1585 'International Tables Vol C Tables 4.2.6.8 and 6.1.1.4'

loop_
_geom_angle_atom_site_label_1
_geom_angle_atom_site_label_2
_geom_angle_atom_site_label_3
_geom_angle_site_symmetry_1
_geom_angle_site_symmetry_3
_geom_angle
_geom_angle_publ_flag
C2 N1 C3 . . 121.81(19) ?
C2 N1 H1D . . 119.1 ?
C3 N1 H1D . . 119.1 ?
O1 N2 C6 . . 126.78(18) ?
O1 N2 C7 . . 120.83(19) ?
C6 N2 C7 . . 112.09(17) ?
O2 N3 C6 . . 126.73(17) ?
O2 N3 C8 . . 120.85(18) ?
C6 N3 C8 . . 112.09(17) ?
C2 C1 C5 . . 119.6(2) ?
C2 C1 H1 . . 120.2 ?
C5 C1 H1 . . 120.2 ?
N1 C2 C1 . . 120.7(2) ?
N1 C2 H2 . . 119.6 ?
C1 C2 H2 . . 119.6 ?
N1 C3 C4 . . 120.6(2) ?
N1 C3 H3 . . 119.7 ?
C4 C3 H3 . . 119.7 ?
C3 C4 C5 . . 119.5(2) ?
C3 C4 H4 . . 120.2 ?
C5 C4 H4 . . 120.2 ?
C4 C5 C1 . . 117.69(18) ?
C4 C5 C6 . . 121.17(19) ?
C1 C5 C6 . . 121.13(19) ?
N3 C6 N2 . . 108.00(17) ?
N3 C6 C5 . . 125.80(18) ?
N2 C6 C5 . . 126.18(19) ?
N2 C7 C9 . . 110.2(2) ?
N2 C7 C10 . . 105.5(2) ?
C9 C7 C10 . . 109.9(2) ?
N2 C7 C8 . . 101.19(18) ?
C9 C7 C8 . . 116.3(2) ?
C10 C7 C8 . . 112.8(2) ?
C12 C8 N3 . . 110.0(2) ?
C12 C8 C7 . . 117.4(2) ?
N3 C8 C7 . . 100.76(18) ?
C12 C8 C11 . . 109.7(3) ?
N3 C8 C11 . . 105.4(2) ?
C7 C8 C11 . . 112.6(2) ?
C7 C9 H9A . . 109.5 ?
C7 C9 H9B . . 109.5 ?
H9A C9 H9B . . 109.5 ?
C7 C9 H9C . . 109.5 ?
H9A C9 H9C . . 109.5 ?
H9B C9 H9C . . 109.5 ?
C7 C10 H10A . . 109.5 ?
C7 C10 H10B . . 109.5 ?
H10A C10 H10B . . 109.5 ?
C7 C10 H10C . . 109.5 ?
H10A C10 H10C . . 109.5 ?
H10B C10 H10C . . 109.5 ?
C8 C11 H11A . . 109.5 ?
C8 C11 H11B . . 109.5 ?
H11A C11 H11B . . 109.5 ?
C8 C11 H11C . . 109.5 ?
H11A C11 H11C . . 109.5 ?
H11B C11 H11C . . 109.5 ?
C8 C12 H12A . . 109.5 ?
C8 C12 H12B . . 109.5 ?
H12A C12 H12B . . 109.5 ?
C8 C12 H12C . . 109.5 ?
H12A C12 H12C . . 109.5 ?
H12B C12 H12C . . 109.5 ?

loop_
_geom_bond_atom_site_label_1
_geom_bond_atom_site_label_2
_geom_bond_site_symmetry_2
_geom_bond_distance
_geom_bond_publ_flag
O1 N2 . 1.295(3) ?
O2 N3 . 1.285(2) ?
N1 C2 . 1.343(3) ?
N1 C3 . 1.346(3) ?
N1 H1D . 0.8600 ?
N2 C6 . 1.371(3) ?
N2 C7 . 1.522(3) ?
N3 C6 . 1.370(3) ?
N3 C8 . 1.523(3) ?
C1 C2 . 1.387(3) ?
C1 C5 . 1.421(3) ?
C1 H1 . 0.9300 ?
C2 H2 . 0.9300 ?
C3 C4 . 1.392(3) ?
C3 H3 . 0.9300 ?
C4 C5 . 1.415(3) ?
C4 H4 . 0.9300 ?
C5 C6 . 1.475(3) ?
C7 C9 . 1.529(4) ?
C7 C10 . 1.536(4) ?
C7 C8 . 1.559(3) ?
C8 C12 . 1.518(4) ?
C8 C11 . 1.563(4) ?
C9 H9A . 0.9600 ?
C9 H9B . 0.9600 ?
C9 H9C . 0.9600 ?
C10 H10A . 0.9600 ?
C10 H10B . 0.9600 ?
C10 H10C . 0.9600 ?
C11 H11A . 0.9600 ?
C11 H11B . 0.9600 ?
C11 H11C . 0.9600 ?
C12 H12A . 0.9600 ?
C12 H12B . 0.9600 ?
C12 H12C . 0.9600 ?

loop_
_geom_hbond_atom_site_label_D
_geom_hbond_atom_site_label_H
_geom_hbond_atom_site_label_A
_geom_hbond_site_symmetry_A
_geom_hbond_distance_DH
_geom_hbond_distance_HA
_geom_hbond_distance_DA
_geom_hbond_angle_DHA
N1 H1D Cl1 1_665 0.86 2.17 3.028(3) 174.0

loop_
_geom_torsion_atom_site_label_1
_geom_torsion_atom_site_label_2
_geom_torsion_atom_site_label_3
_geom_torsion_atom_site_label_4
_geom_torsion_site_symmetry_1
_geom_torsion_site_symmetry_2
_geom_torsion_site_symmetry_3
_geom_torsion_site_symmetry_4
_geom_torsion
_geom_torsion_publ_flag
C3 N1 C2 C1 . . . . 1.1(3) ?
C5 C1 C2 N1 . . . . 1.0(3) ?
C2 N1 C3 C4 . . . . -1.1(3) ?
N1 C3 C4 C5 . . . . -0.9(3) ?
C3 C4 C5 C1 . . . . 2.9(3) ?
C3 C4 C5 C6 . . . . -176.24(19) ?
C2 C1 C5 C4 . . . . -2.9(3) ?
C2 C1 C5 C6 . . . . 176.2(2) ?
O2 N3 C6 N2 . . . . 176.6(2) ?
C8 N3 C6 N2 . . . . -10.0(2) ?
O2 N3 C6 C5 . . . . -4.9(3) ?
C8 N3 C6 C5 . . . . 168.50(19) ?
O1 N2 C6 N3 . . . . 179.6(2) ?
C7 N2 C6 N3 . . . . -6.8(2) ?
O1 N2 C6 C5 . . . . 1.1(4) ?
C7 N2 C6 C5 . . . . 174.72(19) ?
C4 C5 C6 N3 . . . . 8.4(3) ?
C1 C5 C6 N3 . . . . -170.7(2) ?
C4 C5 C6 N2 . . . . -173.4(2) ?
C1 C5 C6 N2 . . . . 7.5(3) ?
O1 N2 C7 C9 . . . . -42.7(3) ?
C6 N2 C7 C9 . . . . 143.3(2) ?
O1 N2 C7 C10 . . . . 76.0(3) ?
C6 N2 C7 C10 . . . . -98.1(2) ?
O1 N2 C7 C8 . . . . -166.4(2) ?
C6 N2 C7 C8 . . . . 19.6(2) ?
O2 N3 C8 C12 . . . . -40.2(3) ?
C6 N3 C8 C12 . . . . 146.0(2) ?
O2 N3 C8 C7 . . . . -164.7(2) ?
C6 N3 C8 C7 . . . . 21.4(2) ?
O2 N3 C8 C11 . . . . 78.0(3) ?
C6 N3 C8 C11 . . . . -95.8(2) ?
N2 C7 C8 C12 . . . . -141.9(2) ?
C9 C7 C8 C12 . . . . 98.7(3) ?
C10 C7 C8 C12 . . . . -29.7(3) ?
N2 C7 C8 N3 . . . . -22.6(2) ?
C9 C7 C8 N3 . . . . -142.0(2) ?
C10 C7 C8 N3 . . . . 89.7(2) ?
N2 C7 C8 C11 . . . . 89.3(2) ?
C9 C7 C8 C11 . . . . -30.1(3) ?
C10 C7 C8 C11 . . . . -158.4(2) ?
